data_4309458
loop_
_publ_author_name
'Manda \'Curi\'c'
'Darko Babi\'c'
'Aleksandar Vi\<snjevac'
'Kre\<simir Mol\<canov'

_publ_contact_author_address
;
 Rudjer Bo\<skovi\'c Institute
 P.O. Box 180
 HR-10002 Zagreb
 Croatia
;
_publ_contact_author_email aleksandar.visnjevac@irb.hr
_publ_contact_author_fax 385(1)4680245
_publ_contact_author_name 'Dr Aleksandar Vi\<snjevac'
_publ_contact_author_phone 385(1)4571203
_publ_section_title
;
Simple Route to the Doublyortho-Palladated Azobenzenes: Building Blocks
for Organometallic Polymers and Metallomesogens
;
_journal_name_full 'Inorganic Chemistry'
_journal_page_first 5975
_journal_page_last 5977
_journal_paper_doi 10.1021/ic050747w
_journal_volume 44
_journal_year 2005
_chemical_formula_moiety 'C16 H22 Cl2 N3 O2 Pd2 S2''
_chemical_formula_sum 'C16 H22 Cl2 N3 O2 Pd2 S2'
_chemical_formula_weight 636.25
_chemical_name_systematic
;
 ?
;
_space_group_IT_number 14
_symmetry_cell_setting monoclinic
_symmetry_Int_Tables_number 14
_symmetry_space_group_name_Hall '-P 2ybc'
_symmetry_space_group_name_H-M 'P 1 21/c 1'
_audit_creation_date 2005-04-29T11:28:17-00:00
_audit_creation_method 'WinGX routine CIF_UPDATE'
_cell_angle_alpha 90
_cell_angle_beta 95.021(3)
_cell_angle_gamma 90
_cell_formula_units_Z 2
_cell_length_a 12.1444(5)
_cell_length_b 6.2403(2)
_cell_length_c 13.8844(7)
_cell_measurement_reflns_used 23
_cell_measurement_temperature 295(2)
_cell_measurement_theta_max 20.83
_cell_measurement_theta_min 7.78
_cell_measurement_wavelength 1.54184
_cell_volume 1048.19(8)
_computing_cell_refinement 'CAD4 Express (Enraf Nonius, 1994)'
_computing_data_collection 'CAD4 Express (Enraf Nonius, 1994)'
_computing_data_reduction 'XCAD4 (Harms & Wocadlo, 1995)'
_computing_molecular_graphics 'Ortep-3 for Windows (Farrugia, 1997)'
_computing_publication_material 'WinGX publication routines (Farrugia, 1999)'
_computing_structure_refinement 'SHELXL-97 (Sheldrick, 1997)'
_computing_structure_solution 'SHELXS-97 (Sheldrick, 1997)'
_diffrn_ambient_temperature 293(2)
_diffrn_measured_fraction_theta_full 1
_diffrn_measured_fraction_theta_max 1
_diffrn_measurement_device '\k-geometry diffractometer'
_diffrn_measurement_device_type 'Enraf Nonius CAD4'
_diffrn_measurement_method 'non-profiled omega/2theta scans'
_diffrn_radiation_monochromator graphite
_diffrn_radiation_probe x-ray
_diffrn_radiation_type CuK\a
_diffrn_radiation_wavelength 1.54179
_diffrn_reflns_av_R_equivalents 0.0254
_diffrn_reflns_av_unetI/netI 0.042
_diffrn_reflns_limit_h_max 0
_diffrn_reflns_limit_h_min -15
_diffrn_reflns_limit_k_max 0
_diffrn_reflns_limit_k_min -7
_diffrn_reflns_limit_l_max 17
_diffrn_reflns_limit_l_min -17
_diffrn_reflns_number 2308
_diffrn_reflns_theta_full 76.53
_diffrn_reflns_theta_max 76.53
_diffrn_reflns_theta_min 3.65
_diffrn_source 'fine-focus sealed tube'
_diffrn_standards_decay_% 1
_diffrn_standards_interval_time 120
_diffrn_standards_number 3
_exptl_absorpt_coefficient_mu 18.203
_exptl_absorpt_correction_T_max 0.695
_exptl_absorpt_correction_T_min 0.380
_exptl_absorpt_correction_type psi-scan
_exptl_absorpt_process_details
;
North A.C.T., Phillips D.C. & Mathews F.S. (1968) Acta. Cryst. A24, 351
        Number of psi-scan sets used was   6
        Theta correction was applied.
        Averaged transmission function was used.
        No Fourier smoothing was applied.
;
_exptl_crystal_colour orange
_exptl_crystal_density_diffrn 2.016
_exptl_crystal_density_method 'not measured'
_exptl_crystal_description needle
_exptl_crystal_F_000 626
_exptl_crystal_size_max 0.12
_exptl_crystal_size_mid 0.05
_exptl_crystal_size_min 0.02
_refine_diff_density_max 1.088
_refine_diff_density_min -1.058
_refine_diff_density_rms 0.136
_refine_ls_extinction_method none
_refine_ls_goodness_of_fit_ref 1.033
_refine_ls_hydrogen_treatment constr
_refine_ls_matrix_type full
_refine_ls_number_parameters 129
_refine_ls_number_reflns 2205
_refine_ls_number_restraints 0
_refine_ls_restrained_S_all 1.033
_refine_ls_R_factor_all 0.0669
_refine_ls_R_factor_gt 0.0415
_refine_ls_shift/su_max 0.001
_refine_ls_shift/su_mean 0
_refine_ls_structure_factor_coef Fsqd
_refine_ls_weighting_details 'calc w=1/[\s^2^(Fo^2^)+(0.0548P)^2^+3.4145P] where P=(Fo^2^+2Fc^2^)/3'
_refine_ls_weighting_scheme calc
_refine_ls_wR_factor_gt 0.1038
_refine_ls_wR_factor_ref 0.1148
_reflns_number_gt 1691
_reflns_number_total 2205
_reflns_threshold_expression >2sigma(I)
_cod_data_source_file ic050747wsi20050511_114352_1.cif
_cod_data_source_block 4
_cod_original_sg_symbol_H-M 'P 21/c'
_cod_database_code 4309458
_exptl_absorpt_factor_mur 0.328
_exptl_absorpt_correction_t_ave 0.6422
_exptl_absorpt_rmerge_before 0.0345
_exptl_absorpt_rmerge_after 0.0224
_exptl_absorpt_theta_corr_max 0.9999
_exptl_absorpt_theta_corr_min 0.9689

loop_
_symmetry_equiv_pos_as_xyz
'x, y, z'
'-x, y+1/2, -z+1/2'
'-x, -y, -z'
'x, -y-1/2, z-1/2'

loop_
_atom_site_label
_atom_site_type_symbol
_atom_site_fract_x
_atom_site_fract_y
_atom_site_fract_z
_atom_site_U_iso_or_equiv
_atom_site_adp_type
_atom_site_occupancy
_atom_site_calc_flag
_atom_site_refinement_flags
_atom_site_disorder_group
_atom_site_disorder_assembly
C1 C 0.5249(5) 0.2847(11) 0.4245(4) 0.0339(13) Uani 1 d . . .
C2 C 0.4767(6) 0.0967(12) 0.3864(5) 0.0443(15) Uani 1 d . . .
H2 H 0.4055 0.0597 0.3998 0.053 Uiso 1 calc R . .
C3 C 0.5344(6) -0.0337(12) 0.3293(5) 0.0463(16) Uani 1 d . . .
H3 H 0.5011 -0.1563 0.3021 0.056 Uiso 1 calc R . .
C4 C 0.3573(6) 0.9836(13) 0.6882(5) 0.0467(16) Uani 1 d . . .
C5 C 0.3085(5) 0.8011(13) 0.6474(5) 0.0447(15) Uani 1 d . . .
H5 H 0.2354 0.7708 0.6575 0.054 Uiso 1 calc R . .
C6 C 0.3654(5) 0.6623(10) 0.5919(4) 0.0346(13) Uani 1 d . . .
C7 C 0.0347(6) 0.1390(16) 0.3632(7) 0.069(3) Uani 1 d . . .
H7A H 0.0162 0.2756 0.3892 0.104 Uiso 1 calc R . .
H7B H -0.0294 0.0484 0.3585 0.104 Uiso 1 calc R . .
H7C H 0.0598 0.1586 0.3001 0.104 Uiso 1 calc R . .
C8 C 0.1601(7) -0.2101(14) 0.3686(6) 0.063(2) Uani 1 d . . .
H8A H 0.1774 -0.1657 0.3054 0.095 Uiso 1 calc R . .
H8B H 0.0934 -0.2937 0.363 0.095 Uiso 1 calc R . .
H8C H 0.2197 -0.2949 0.3982 0.095 Uiso 1 calc R . .
N7 N 0.3085(10) 1.093(2) 0.7468(9) 0.059(3) Uani 0.5 d P . .
H7D H 0.2441 1.0553 0.7619 0.071 Uiso 1 calc R . .
H7E H 0.3393 1.2066 0.7719 0.071 Uiso 1 calc R . .
Cl1 Cl 0.14286(13) 0.4058(3) 0.59046(15) 0.0575(5) Uani 1 d . . .
N1 N 0.4692(4) 0.4194(8) 0.4823(3) 0.0336(11) Uani 1 d . . .
O1 O 0.2438(4) 0.1518(9) 0.4278(4) 0.0568(14) Uani 1 d . . .
Pd1 Pd 0.31127(3) 0.40385(8) 0.52414(3) 0.03689(16) Uani 1 d . . .
S1 S 0.14112(13) 0.0178(3) 0.44034(12) 0.0458(4) Uani 1 d . . .

loop_
_atom_site_aniso_label
_atom_site_aniso_U_11
_atom_site_aniso_U_22
_atom_site_aniso_U_33
_atom_site_aniso_U_23
_atom_site_aniso_U_13
_atom_site_aniso_U_12
C1 0.030(3) 0.041(4) 0.031(3) 0.003(3) 0.001(2) 0.000(3)
C2 0.042(3) 0.045(4) 0.046(3) 0.000(3) 0.004(3) 0.001(3)
C3 0.048(4) 0.043(4) 0.048(4) -0.009(3) 0.003(3) -0.004(3)
C4 0.045(4) 0.056(4) 0.039(3) -0.006(3) -0.001(3) 0.008(3)
C5 0.037(3) 0.055(4) 0.042(3) -0.004(3) 0.007(3) 0.005(3)
C6 0.030(3) 0.039(3) 0.033(3) 0.001(2) -0.002(2) 0.007(3)
C7 0.045(4) 0.083(7) 0.079(6) 0.005(5) 0.002(4) 0.012(4)
C8 0.063(5) 0.055(5) 0.070(5) -0.008(4) -0.004(4) -0.001(4)
N7 0.049(7) 0.066(8) 0.066(8) -0.036(7) 0.018(6) -0.013(7)
Cl1 0.0323(7) 0.0661(12) 0.0762(12) -0.0128(10) 0.0171(7) -0.0018(8)
N1 0.029(2) 0.040(3) 0.033(2) 0.002(2) 0.0072(18) -0.003(2)
O1 0.037(2) 0.069(4) 0.066(3) -0.021(3) 0.015(2) -0.017(2)
Pd1 0.0268(2) 0.0451(3) 0.0391(2) -0.0007(2) 0.00504(15) -0.0008(2)
S1 0.0365(8) 0.0542(10) 0.0474(9) -0.0029(8) 0.0070(7) -0.0085(8)

loop_
_atom_type_symbol
_atom_type_description
_atom_type_scat_dispersion_real
_atom_type_scat_dispersion_imag
_atom_type_scat_source
C C 0.0181 0.0091 'International Tables Vol C Tables 4.2.6.8 and 6.1.1.4'
H H 0 0 'International Tables Vol C Tables 4.2.6.8 and 6.1.1.4'
Cl Cl 0.3639 0.7018 'International Tables Vol C Tables 4.2.6.8 and 6.1.1.4'
N N 0.0311 0.018 'International Tables Vol C Tables 4.2.6.8 and 6.1.1.4'
O O 0.0492 0.0322 'International Tables Vol C Tables 4.2.6.8 and 6.1.1.4'
Pd Pd 0.1215 3.9337 'International Tables Vol C Tables 4.2.6.8 and 6.1.1.4'
S S 0.3331 0.5567 'International Tables Vol C Tables 4.2.6.8 and 6.1.1.4'

loop_
_geom_angle_atom_site_label_1
_geom_angle_atom_site_label_2
_geom_angle_atom_site_label_3
_geom_angle
_geom_angle_site_symmetry_1
_geom_angle_site_symmetry_3
_geom_angle_publ_flag
N1 C1 C2 121.5(5) . . ?
N1 C1 C6 118.0(6) . 3_666 ?
C2 C1 C6 120.5(6) . 3_666 ?
C3 C2 C1 120.0(6) . . ?
C3 C2 H2 120 . . ?
C1 C2 H2 120 . . ?
C2 C3 C4 120.4(7) . 3_666 ?
C2 C3 H3 119.8 . . ?
C4 C3 H3 119.8 3_666 . ?
N7 C4 C5 120.5(9) . . ?
N7 C4 C3 119.9(9) . 3_666 ?
C5 C4 C3 119.4(6) . 3_666 ?
C4 C5 C6 121.8(6) . . ?
C4 C5 H5 119.1 . . ?
C6 C5 H5 119.1 . . ?
C5 C6 C1 117.9(6) . 3_666 ?
C5 C6 Pd1 128.5(5) . . ?
C1 C6 Pd1 113.5(4) 3_666 . ?
S1 C7 H7A 109.5 . . ?
S1 C7 H7B 109.5 . . ?
H7A C7 H7B 109.5 . . ?
S1 C7 H7C 109.5 . . ?
H7A C7 H7C 109.5 . . ?
H7B C7 H7C 109.5 . . ?
S1 C8 H8A 109.5 . . ?
S1 C8 H8B 109.5 . . ?
H8A C8 H8B 109.5 . . ?
S1 C8 H8C 109.5 . . ?
H8A C8 H8C 109.5 . . ?
H8B C8 H8C 109.5 . . ?
C4 N7 H7D 120 . . ?
C4 N7 H7E 120 . . ?
H7D N7 H7E 120 . . ?
N1 N1 C1 113.0(6) 3_666 . ?
N1 N1 Pd1 116.2(5) 3_666 . ?
C1 N1 Pd1 130.8(4) . . ?
S1 O1 Pd1 126.4(3) . . ?
C6 Pd1 N1 79.3(2) . . ?
C6 Pd1 O1 170.2(2) . . ?
N1 Pd1 O1 99.84(18) . . ?
C6 Pd1 Cl1 94.35(18) . . ?
N1 Pd1 Cl1 172.41(14) . . ?
O1 Pd1 Cl1 87.14(13) . . ?
O1 S1 C8 103.3(4) . . ?
O1 S1 C7 104.9(4) . . ?
C8 S1 C7 97.3(4) . . ?

loop_
_geom_bond_atom_site_label_1
_geom_bond_atom_site_label_2
_geom_bond_distance
_geom_bond_site_symmetry_2
_geom_bond_publ_flag
C1 N1 1.379(8) . ?
C1 C2 1.394(9) . ?
C1 C6 1.411(8) 3_666 ?
C2 C3 1.370(10) . ?
C2 H2 0.93 . ?
C3 C4 1.394(10) 3_666 ?
C3 H3 0.93 . ?
C4 N7 1.251(12) . ?
C4 C5 1.382(10) . ?
C4 C3 1.394(10) 3_666 ?
C5 C6 1.384(9) . ?
C5 H5 0.93 . ?
C6 C1 1.411(8) 3_666 ?
C6 Pd1 1.952(6) . ?
C7 S1 1.774(8) . ?
C7 H7A 0.96 . ?
C7 H7B 0.96 . ?
C7 H7C 0.96 . ?
C8 S1 1.763(8) . ?
C8 H8A 0.96 . ?
C8 H8B 0.96 . ?
C8 H8C 0.96 . ?
N7 H7D 0.86 . ?
N7 H7E 0.86 . ?
Cl1 Pd1 2.3153(16) . ?
N1 N1 1.322(10) 3_666 ?
N1 Pd1 2.055(5) . ?
O1 S1 1.524(5) . ?
O1 Pd1 2.178(5) . ?

loop_
_geom_torsion_atom_site_label_1
_geom_torsion_atom_site_label_2
_geom_torsion_atom_site_label_3
_geom_torsion_atom_site_label_4
_geom_torsion
_geom_torsion_site_symmetry_1
_geom_torsion_site_symmetry_2
_geom_torsion_site_symmetry_3
_geom_torsion_site_symmetry_4
_geom_torsion_publ_flag
N1 C1 C2 C3 -179.9(6) . . . . ?
C6 C1 C2 C3 -2.7(10) 3_666 . . . ?
C1 C2 C3 C4 2.3(11) . . . 3_666 ?
N7 C4 C5 C6 -171.9(10) . . . . ?
C3 C4 C5 C6 2.1(11) 3_666 . . . ?
C4 C5 C6 C1 -1.7(10) . . . 3_666 ?
C4 C5 C6 Pd1 -177.5(5) . . . . ?
C2 C1 N1 N1 175.1(6) . . . 3_666 ?
C6 C1 N1 N1 -2.2(9) 3_666 . . 3_666 ?
C2 C1 N1 Pd1 -2.9(9) . . . . ?
C6 C1 N1 Pd1 179.9(4) 3_666 . . . ?
C5 C6 Pd1 N1 176.4(6) . . . . ?
C1 C6 Pd1 N1 0.5(4) 3_666 . . . ?
C5 C6 Pd1 O1 90.7(14) . . . . ?
C1 C6 Pd1 O1 -85.3(13) 3_666 . . . ?
C5 C6 Pd1 Cl1 -7.8(6) . . . . ?
C1 C6 Pd1 Cl1 176.3(4) 3_666 . . . ?
N1 N1 Pd1 C6 0.7(5) 3_666 . . . ?
C1 N1 Pd1 C6 178.6(6) . . . . ?
N1 N1 Pd1 O1 170.8(5) 3_666 . . . ?
C1 N1 Pd1 O1 -11.3(6) . . . . ?
N1 N1 Pd1 Cl1 -32.4(17) 3_666 . . . ?
C1 N1 Pd1 Cl1 145.5(10) . . . . ?
S1 O1 Pd1 C6 -114.9(12) . . . . ?
S1 O1 Pd1 N1 161.1(4) . . . . ?
S1 O1 Pd1 Cl1 -15.9(4) . . . . ?
Pd1 O1 S1 C8 -159.3(4) . . . . ?
Pd1 O1 S1 C7 99.3(5) . . . . ?
